data_4319978
loop_
_publ_author_name
'Gulaim A. Seisenbaeva'
'Lars Kloo'
'Pia Werndrup'
'Vadim G. Kessler'

_publ_section_title
;
 Electrochemical Synthesis, X-ray Single Crystal, IR Spectroscopic, and
 Quantum Chemical Investigation of Molybdenum and Tungsten Hexamethoxides
;
_journal_name_full 'Inorganic Chemistry'
_journal_page_first 3815
_journal_page_last 3818
_journal_paper_doi 10.1021/ic0013173
_journal_volume 40
_journal_year 2001
_chemical_formula_sum 'C6 H18 O6 W'
_chemical_formula_weight 370.05
_chemical_name_systematic
;
   ?
;
_space_group_IT_number 13
_symmetry_cell_setting monoclinic
_symmetry_space_group_name_Hall '-P 2yac'
_symmetry_space_group_name_H-M 'P 1 2/n 1'
_atom_sites_solution_hydrogens geom
_atom_sites_solution_primary direct
_atom_sites_solution_secondary difmap
_audit_creation_method SHELXL-97
_cell_angle_alpha 90.00
_cell_angle_beta 90.047(5)
_cell_angle_gamma 90.00
_cell_formula_units_Z 2
_cell_length_a 7.1164(19)
_cell_length_b 6.6414(18)
_cell_length_c 12.304(3)
_cell_measurement_reflns_used 3670(I>2sigma(I))
_cell_measurement_temperature 295(2)
_cell_measurement_theta_max 25.00
_cell_measurement_theta_min 1.66
_cell_volume 581.5(3)
_computing_cell_refinement 'Bruker SAINTPLUS'
_computing_data_collection 'Bruker SMART'
_computing_data_reduction 'Bruker SAINTPLUS'
_computing_molecular_graphics 'Bruker SHELXTL-NT'
_computing_publication_material 'Bruker SHELXTL-NT'
_computing_structure_refinement 'SHELXL-97 (Sheldrick, 1997)'
_computing_structure_solution 'SHELXS-97 (Sheldrick, 1990)'
_diffrn_ambient_temperature 295(2)
_diffrn_measured_fraction_theta_full 0.991
_diffrn_measured_fraction_theta_max 1.010
_diffrn_measurement_device_type 'Bruker SMART CCD 1K'
_diffrn_measurement_method 'Bruker SMART'
_diffrn_radiation_monochromator graphite
_diffrn_radiation_source 'fine-focus sealed tube'
_diffrn_radiation_type MoK\a
_diffrn_radiation_wavelength 0.71073
_diffrn_reflns_av_R_equivalents 0.0493
_diffrn_reflns_av_sigmaI/netI 0.0576
_diffrn_reflns_limit_h_max 8
_diffrn_reflns_limit_h_min -8
_diffrn_reflns_limit_k_max 7
_diffrn_reflns_limit_k_min -7
_diffrn_reflns_limit_l_max 10
_diffrn_reflns_limit_l_min -14
_diffrn_reflns_number 2957
_diffrn_reflns_theta_full 25.00
_diffrn_reflns_theta_max 25.00
_diffrn_reflns_theta_min 1.66
_exptl_absorpt_coefficient_mu 9.931
_exptl_absorpt_correction_T_max 0.1903
_exptl_absorpt_correction_T_min 0.0828
_exptl_absorpt_correction_type empirical
_exptl_absorpt_process_details 'Bruker SADABS'
_exptl_crystal_colour colorless
_exptl_crystal_density_diffrn 2.113
_exptl_crystal_density_meas ?
_exptl_crystal_density_method 'not measured'
_exptl_crystal_description Block
_exptl_crystal_F_000 352
_exptl_crystal_size_max 0.50
_exptl_crystal_size_mid 0.40
_exptl_crystal_size_min 0.25
_refine_diff_density_max 1.022
_refine_diff_density_min -1.198
_refine_diff_density_rms 0.299
_refine_ls_extinction_coef 0.0142(11)
_refine_ls_extinction_expression Fc^*^=kFc[1+0.001xFc^2^\l^3^/sin(2\q)]^-1/4^
_refine_ls_extinction_method SHELXL
_refine_ls_goodness_of_fit_ref 0.836
_refine_ls_hydrogen_treatment mixed
_refine_ls_matrix_type full
_refine_ls_number_parameters 117
_refine_ls_number_reflns 1116
_refine_ls_number_restraints 0
_refine_ls_restrained_S_all 0.836
_refine_ls_R_factor_all 0.0438
_refine_ls_R_factor_gt 0.0326
_refine_ls_shift/su_max 0.001
_refine_ls_shift/su_mean 0.000
_refine_ls_structure_factor_coef Fsqd
_refine_ls_weighting_details 'calc w=1/[\s^2^(Fo^2^)+(0.0431P)^2^+0.0000P] where P=(Fo^2^+2Fc^2^)/3'
_refine_ls_weighting_scheme calc
_refine_ls_wR_factor_gt 0.0691
_refine_ls_wR_factor_ref 0.0710
_reflns_number_gt 910
_reflns_number_total 1116
_reflns_threshold_expression >2sigma(I)
_cod_data_source_file ic0013173_2.cif
_cod_data_source_block wome4m
_cod_depositor_comments
;
The following automatic conversions were performed:

'_symmetry_cell_setting' value 'Monoclinic' changed to 'monoclinic'
according to the built-in table from CIF Core dictionary named
'cif_core.dic' version 2.4.1 from
2010-06-29.

'_exptl_absorpt_correction_type' value 'Empirical'
changed to 'empirical' according to the built-in table from CIF Core
dictionary named 'cif_core.dic' version 2.4.1 from 2010-06-29.

Automatic conversion script
Id: cif_fix_values 1646 2011-03-28 12:23:43Z adriana 

The following automatic conversions were performed:

'_exptl_crystal_density_meas' value 'not measured' was changed to '?'
- the value is perceived as not measured.

Automatic conversion script
Id: cif_fix_values 3008 2015-01-20 13:52:24Z robertas 
;
_cod_database_code 4319978

loop_
_symmetry_equiv_pos_as_xyz
'x, y, z'
'-x+1/2, y, -z+1/2'
'-x, -y, -z'
'x-1/2, -y, z-1/2'

loop_
_atom_site_label
_atom_site_type_symbol
_atom_site_fract_x
_atom_site_fract_y
_atom_site_fract_z
_atom_site_U_iso_or_equiv
_atom_site_adp_type
_atom_site_occupancy
_atom_site_symmetry_multiplicity
_atom_site_calc_flag
_atom_site_refinement_flags
_atom_site_disorder_assembly
_atom_site_disorder_group
W1 W 0.2500 0.52030(6) 0.7500 0.0480(3) Uani 1 2 d S . .
O1 O 0.2505(19) 0.3622(18) 0.8740(10) 0.070(3) Uani 0.50 1 d P . .
O2 O 0.0692(19) 0.6881(18) 0.8079(10) 0.073(3) Uani 0.50 1 d P . .
O3 O 0.064(2) 0.366(2) 0.6809(13) 0.092(5) Uani 0.50 1 d P . .
O4 O 0.2495(19) 0.6886(17) 0.6250(9) 0.070(3) Uani 0.50 1 d P . .
O5 O 0.434(2) 0.3575(19) 0.6839(12) 0.095(5) Uani 0.50 1 d P . .
O6 O 0.4349(17) 0.6838(17) 0.8111(11) 0.070(3) Uani 0.50 1 d P . .
C1 C 0.415(4) 0.329(3) 0.9502(18) 0.116(9) Uani 0.50 1 d P . .
C2 C 0.412(5) 0.846(4) 0.605(3) 0.148(12) Uani 0.50 1 d P . .
C3 C 0.414(4) 0.840(3) 0.895(2) 0.126(10) Uani 0.50 1 d P . .
C4 C -0.042(3) 0.856(4) 0.752(2) 0.112(8) Uani 0.50 1 d P . .
C5 C -0.144(3) 0.342(3) 0.753(2) 0.114(9) Uani 0.50 1 d P . .
C6 C 0.412(4) 0.330(3) 0.5480(18) 0.106(8) Uani 0.50 1 d P . .

loop_
_atom_site_aniso_label
_atom_site_aniso_U_11
_atom_site_aniso_U_22
_atom_site_aniso_U_33
_atom_site_aniso_U_23
_atom_site_aniso_U_13
_atom_site_aniso_U_12
W1 0.0478(3) 0.0566(4) 0.0396(3) 0.000 0.00188(17) 0.000
O1 0.061(9) 0.080(8) 0.067(9) 0.006(6) -0.002(7) 0.006(6)
O2 0.092(10) 0.083(8) 0.045(7) 0.003(6) -0.006(7) 0.012(7)
O3 0.070(10) 0.094(9) 0.113(13) 0.020(8) -0.054(9) -0.018(7)
O4 0.077(9) 0.084(8) 0.048(8) 0.024(6) -0.002(7) 0.008(6)
O5 0.122(13) 0.081(9) 0.081(11) 0.020(7) 0.059(10) 0.030(8)
O6 0.054(8) 0.083(8) 0.071(9) -0.014(6) 0.000(6) -0.017(6)
C1 0.16(2) 0.128(18) 0.063(14) 0.047(13) -0.060(15) 0.013(16)
C2 0.17(3) 0.12(2) 0.15(3) 0.068(19) 0.02(2) -0.036(19)
C3 0.19(3) 0.085(15) 0.102(19) -0.033(13) -0.044(19) 0.001(16)
C4 0.074(16) 0.110(17) 0.15(3) 0.011(16) 0.010(16) 0.035(13)
C5 0.040(12) 0.108(16) 0.19(3) 0.002(17) -0.004(15) -0.023(10)
C6 0.15(2) 0.101(14) 0.068(14) -0.020(11) 0.055(15) 0.005(14)

loop_
_atom_type_symbol
_atom_type_description
_atom_type_scat_dispersion_real
_atom_type_scat_dispersion_imag
_atom_type_scat_source
C C 0.0033 0.0016 'International Tables Vol C Tables 4.2.6.8 and 6.1.1.4'
H H 0.0000 0.0000 'International Tables Vol C Tables 4.2.6.8 and 6.1.1.4'
O O 0.0106 0.0060 'International Tables Vol C Tables 4.2.6.8 and 6.1.1.4'
W W -0.8490 6.8722 'International Tables Vol C Tables 4.2.6.8 and 6.1.1.4'

loop_
_geom_angle_atom_site_label_1
_geom_angle_atom_site_label_2
_geom_angle_atom_site_label_3
_geom_angle
_geom_angle_site_symmetry_1
_geom_angle_site_symmetry_3
_geom_angle_publ_flag
O2 W1 O2 105.7(8) 2_556 . ?
O2 W1 O1 91.5(6) 2_556 2_556 ?
O2 W1 O1 131.2(6) . 2_556 ?
O2 W1 O1 131.2(6) 2_556 . ?
O2 W1 O1 91.5(6) . . ?
O1 W1 O1 110.9(8) 2_556 . ?
O2 W1 O6 46.5(5) 2_556 . ?
O2 W1 O6 89.1(5) . . ?
O1 W1 O6 131.6(6) 2_556 . ?
O1 W1 O6 89.8(6) . . ?
O2 W1 O6 89.1(5) 2_556 2_556 ?
O2 W1 O6 46.5(5) . 2_556 ?
O1 W1 O6 89.8(6) 2_556 2_556 ?
O1 W1 O6 131.6(6) . 2_556 ?
O6 W1 O6 108.7(8) . 2_556 ?
O2 W1 O3 130.3(7) 2_556 . ?
O2 W1 O3 90.7(7) . . ?
O1 W1 O3 46.9(6) 2_556 . ?
O1 W1 O3 93.7(6) . . ?
O6 W1 O3 176.4(6) . . ?
O6 W1 O3 68.7(6) 2_556 . ?
O2 W1 O3 90.7(7) 2_556 2_556 ?
O2 W1 O3 130.3(7) . 2_556 ?
O1 W1 O3 93.7(6) 2_556 2_556 ?
O1 W1 O3 46.9(6) . 2_556 ?
O6 W1 O3 68.7(6) . 2_556 ?
O6 W1 O3 176.4(6) 2_556 2_556 ?
O3 W1 O3 113.9(8) . 2_556 ?
O2 W1 O5 176.9(5) 2_556 2_556 ?
O2 W1 O5 72.2(6) . 2_556 ?
O1 W1 O5 91.7(5) 2_556 2_556 ?
O1 W1 O5 47.2(6) . 2_556 ?
O6 W1 O5 130.6(7) . 2_556 ?
O6 W1 O5 91.0(7) 2_556 2_556 ?
O3 W1 O5 52.6(7) . 2_556 ?
O3 W1 O5 89.0(7) 2_556 2_556 ?
O2 W1 O5 72.2(6) 2_556 . ?
O2 W1 O5 176.9(5) . . ?
O1 W1 O5 47.2(6) 2_556 . ?
O1 W1 O5 91.7(5) . . ?
O6 W1 O5 91.0(7) . . ?
O6 W1 O5 130.6(7) 2_556 . ?
O3 W1 O5 89.0(7) . . ?
O3 W1 O5 52.6(7) 2_556 . ?
O5 W1 O5 109.9(8) 2_556 . ?
O2 W1 O4 87.5(5) 2_556 2_556 ?
O2 W1 O4 48.2(5) . 2_556 ?
O1 W1 O4 178.5(5) 2_556 2_556 ?
O1 W1 O4 70.5(6) . 2_556 ?
O6 W1 O4 48.0(5) . 2_556 ?
O6 W1 O4 89.1(5) 2_556 2_556 ?
O3 W1 O4 133.5(7) . 2_556 ?
O3 W1 O4 87.3(6) 2_556 2_556 ?
O5 W1 O4 89.4(6) 2_556 2_556 ?
O5 W1 O4 133.3(8) . 2_556 ?
O2 W1 O4 48.2(5) 2_556 . ?
O2 W1 O4 87.5(5) . . ?
O1 W1 O4 70.5(6) 2_556 . ?
O1 W1 O4 178.5(5) . . ?
O6 W1 O4 89.1(5) . . ?
O6 W1 O4 48.0(5) 2_556 . ?
O3 W1 O4 87.3(6) . . ?
O3 W1 O4 133.5(7) 2_556 . ?
O5 W1 O4 133.3(8) 2_556 . ?
O5 W1 O4 89.4(6) . . ?
O4 W1 O4 108.0(8) 2_556 . ?
O5 O1 O3 124.4(11) 2_556 2_556 ?
O5 O1 C1 166.1(15) 2_556 . ?
O3 O1 C1 66.2(13) 2_556 . ?
O5 O1 C6 68.1(12) 2_556 2_556 ?
O3 O1 C6 165.6(15) 2_556 2_556 ?
C1 O1 C6 100.3(16) . 2_556 ?
O5 O1 W1 67.5(7) 2_556 . ?
O3 O1 W1 67.4(7) 2_556 . ?
C1 O1 W1 126.3(13) . . ?
C6 O1 W1 126.8(12) 2_556 . ?
O6 O2 C2 136.5(17) 2_556 2_556 ?
O6 O2 O4 123.7(11) 2_556 2_556 ?
C2 O2 O4 62.7(13) 2_556 2_556 ?
O6 O2 C4 63.5(12) 2_556 . ?
C2 O2 C4 81.8(17) 2_556 . ?
O4 O2 C4 132.5(14) 2_556 . ?
O6 O2 W1 67.4(7) 2_556 . ?
C2 O2 W1 129.4(15) 2_556 . ?
O4 O2 W1 67.8(7) 2_556 . ?
C4 O2 W1 128.7(12) . . ?
O1 O3 C1 57.9(12) 2_556 2_556 ?
O1 O3 O5 116.6(10) 2_556 2_556 ?
C1 O3 O5 167.9(14) 2_556 2_556 ?
O1 O3 C5 172.7(13) 2_556 . ?
C1 O3 C5 124.6(15) 2_556 . ?
O5 O3 C5 59.5(12) 2_556 . ?
O1 O3 W1 65.7(6) 2_556 . ?
C1 O3 W1 117.7(13) 2_556 . ?
O5 O3 W1 63.9(7) 2_556 . ?
C5 O3 W1 114.8(13) . . ?
C3 O4 O2 135.7(14) 2_556 2_556 ?
C3 O4 O6 56.9(13) 2_556 2_556 ?
O2 O4 O6 116.4(10) 2_556 2_556 ?
C3 O4 C2 95.6(16) 2_556 . ?
O2 O4 C2 57.7(13) 2_556 . ?
O6 O4 C2 136.2(16) 2_556 . ?
C3 O4 W1 120.6(13) 2_556 . ?
O2 O4 W1 64.0(6) 2_556 . ?
O6 O4 W1 64.7(6) 2_556 . ?
C2 O4 W1 120.7(13) . . ?
O1 O5 C6 56.7(12) 2_556 . ?
O1 O5 O3 118.8(11) 2_556 2_556 ?
C6 O5 O3 173.5(15) . 2_556 ?
O1 O5 C5 177.6(14) 2_556 2_556 ?
C6 O5 C5 122.0(16) . 2_556 ?
O3 O5 C5 62.3(13) 2_556 2_556 ?
O1 O5 W1 65.3(7) 2_556 . ?
C6 O5 W1 115.3(12) . . ?
O3 O5 W1 63.5(6) 2_556 . ?
C5 O5 W1 116.8(13) 2_556 . ?
O2 O6 C3 133.3(15) 2_556 . ?
O2 O6 O4 119.8(11) 2_556 2_556 ?
C3 O6 O4 62.6(14) . 2_556 ?
O2 O6 C4 60.4(12) 2_556 2_556 ?
C3 O6 C4 83.0(16) . 2_556 ?
O4 O6 C4 130.5(13) 2_556 2_556 ?
O2 O6 W1 66.1(7) 2_556 . ?
C3 O6 W1 128.6(15) . . ?
O4 O6 W1 67.3(6) 2_556 . ?
C4 O6 W1 124.5(12) 2_556 . ?
O1 C1 O3 56.0(9) . 2_556 ?
O2 C2 O4 59.6(10) 2_556 . ?
O2 C2 C4 49.9(12) 2_556 2_556 ?
O4 C2 C4 103.3(15) . 2_556 ?
O6 C3 O4 60.5(10) . 2_556 ?
O2 C4 O6 56.1(9) . 2_556 ?
O2 C4 C2 48.4(11) . 2_556 ?
O6 C4 C2 100.6(13) 2_556 2_556 ?
C5 C5 O5 155(3) 2_456 2_556 ?
C5 C5 O3 146(3) 2_456 . ?
O5 C5 O3 58.3(9) 2_556 . ?
O1 C6 O5 55.2(9) 2_556 . ?

loop_
_geom_bond_atom_site_label_1
_geom_bond_atom_site_label_2
_geom_bond_distance
_geom_bond_site_symmetry_2
_geom_bond_publ_flag
W1 O2 1.846(12) 2_556 ?
W1 O2 1.846(12) . ?
W1 O1 1.852(12) 2_556 ?
W1 O1 1.852(12) . ?
W1 O6 1.864(11) . ?
W1 O6 1.864(11) 2_556 ?
W1 O3 1.877(12) . ?
W1 O3 1.877(12) 2_556 ?
W1 O5 1.884(12) 2_556 ?
W1 O5 1.884(12) . ?
W1 O4 1.901(11) 2_556 ?
W1 O4 1.901(11) . ?
O1 O5 1.49(2) 2_556 ?
O1 O3 1.484(19) 2_556 ?
O1 C1 1.52(2) . ?
O1 C6 1.52(2) 2_556 ?
O2 O6 1.464(16) 2_556 ?
O2 C2 1.50(3) 2_556 ?
O2 O4 1.532(17) 2_556 ?
O2 C4 1.53(2) . ?
O3 O1 1.484(19) 2_556 ?
O3 C1 1.64(3) 2_556 ?
O3 O5 1.66(2) 2_556 ?
O3 C5 1.73(3) . ?
O4 C3 1.56(3) 2_556 ?
O4 O2 1.532(17) 2_556 ?
O4 O6 1.531(17) 2_556 ?
O4 C2 1.58(3) . ?
O5 O1 1.49(2) 2_556 ?
O5 C6 1.69(3) . ?
O5 O3 1.66(2) 2_556 ?
O5 C5 1.69(3) 2_556 ?
O6 O2 1.464(16) 2_556 ?
O6 C3 1.47(3) . ?
O6 O4 1.531(17) 2_556 ?
O6 C4 1.58(3) 2_556 ?
C1 O3 1.64(3) 2_556 ?
C2 O2 1.50(3) 2_556 ?
C2 C4 1.99(4) 2_556 ?
C3 O4 1.56(3) 2_556 ?
C4 O6 1.58(3) 2_556 ?
C4 C2 1.99(4) 2_556 ?
C5 C5 1.51(4) 2_456 ?
C5 O5 1.69(3) 2_556 ?
C6 O1 1.52(2) 2_556 ?
